data_8103169
loop_
_publ_author_name
'Heng-Yu Qian'
'Quan-Ling Wang'
'Zhi-Gang Yin'
'Chun-Xia Zhang'

_publ_section_title
;
 Crystal structure of N'-(2-thienylmethylene)-furan-2-carbohydrazide,
 C10H8N2O2S
;
_journal_issue 3
_journal_name_full 'Zeitschrift f\"ur Kristallographie - New Crystal Structures'
_journal_page_first 419
_journal_volume 226
_journal_year 2011
_chemical_formula_structural 'C10 H8 N2 O2 S'
_chemical_formula_sum 'C10 H8 N2 O2 S'
_chemical_formula_weight 220.25
_chemical_name_systematic
;
N'-(thiophen-2-ylmethylene)furan-2-carbohydrazide
;
_space_group_IT_number 61
_symmetry_cell_setting orthorhombic
_symmetry_space_group_name_Hall '-P 2ac 2ab'
_symmetry_space_group_name_H-M 'P b c a'
_atom_sites_solution_hydrogens geom
_atom_sites_solution_primary direct
_atom_sites_solution_secondary difmap
_audit_creation_method SHELXL-97
_cell_angle_alpha 90.00
_cell_angle_beta 90.00
_cell_angle_gamma 90.00
_cell_formula_units_Z 8
_cell_length_a 11.9394(5)
_cell_length_b 7.6572(3)
_cell_length_c 22.4747(9)
_cell_measurement_reflns_used 1920
_cell_measurement_temperature 293(2)
_cell_measurement_theta_max 26.37
_cell_measurement_theta_min 3.19
_cell_volume 2054.69(14)
_computing_cell_refinement 'SAINT (Bruker, 1998)'
_computing_data_collection 'SMART (Bruker, 1998)'
_computing_data_reduction SAINT
_computing_molecular_graphics SHELXTL
_computing_publication_material SHELXTL
_computing_structure_refinement SHELXTL
_computing_structure_solution 'SHELXTL (Sheldrick, 1997)'
_diffrn_ambient_temperature 293(2)
_diffrn_measured_fraction_theta_full 0.999
_diffrn_measured_fraction_theta_max 0.999
_diffrn_measurement_device_type 'Bruker SMART CCD area detector'
_diffrn_measurement_method '\w scans'
_diffrn_radiation_monochromator graphite
_diffrn_radiation_source 'fine-focus sealed tube'
_diffrn_radiation_type MoK\a
_diffrn_radiation_wavelength 0.71073
_diffrn_reflns_av_R_equivalents 0.0218
_diffrn_reflns_av_sigmaI/netI 0.0293
_diffrn_reflns_limit_h_max 14
_diffrn_reflns_limit_h_min -6
_diffrn_reflns_limit_k_max 9
_diffrn_reflns_limit_k_min -5
_diffrn_reflns_limit_l_max 23
_diffrn_reflns_limit_l_min -28
_diffrn_reflns_number 5163
_diffrn_reflns_theta_full 26.37
_diffrn_reflns_theta_max 26.37
_diffrn_reflns_theta_min 3.29
_exptl_absorpt_coefficient_mu 0.294
_exptl_absorpt_correction_T_max 0.897
_exptl_absorpt_correction_T_min 0.880
_exptl_absorpt_correction_type multi-scan
_exptl_absorpt_process_details 'SADABS(Bruker, 1998)'
_exptl_crystal_colour colourless
_exptl_crystal_density_diffrn 1.424
_exptl_crystal_density_method 'not measured'
_exptl_crystal_description block
_exptl_crystal_F_000 912
_exptl_crystal_size_max 0.27
_exptl_crystal_size_mid 0.25
_exptl_crystal_size_min 0.23
_refine_diff_density_max 0.656
_refine_diff_density_min -0.455
_refine_diff_density_rms 0.074
_refine_ls_extinction_method none
_refine_ls_goodness_of_fit_ref 1.054
_refine_ls_hydrogen_treatment mixed
_refine_ls_matrix_type full
_refine_ls_number_parameters 140
_refine_ls_number_reflns 2097
_refine_ls_number_restraints 1
_refine_ls_restrained_S_all 1.059
_refine_ls_R_factor_all 0.0796
_refine_ls_R_factor_gt 0.0602
_refine_ls_shift/su_max 0.002
_refine_ls_shift/su_mean 0.000
_refine_ls_structure_factor_coef Fsqd
_refine_ls_weighting_details 'calc w=1/[\s^2^(Fo^2^)+(0.0937P)^2^+2.4137P] where P=(Fo^2^+2Fc^2^)/3'
_refine_ls_weighting_scheme calc
_refine_ls_wR_factor_gt 0.1733
_refine_ls_wR_factor_ref 0.1880
_reflns_number_gt 1600
_reflns_number_total 2097
_reflns_threshold_expression >2sigma(I)
_cod_data_source_file 1267-3437.cff
_cod_data_source_block m
_cod_depositor_comments
;
The following automatic conversions were performed:

'_symmetry_cell_setting' value 'Orthorhombic' changed to
'orthorhombic' according to
/home/saulius/struct/CIF-dictionaries/cif_core.dic dictionary named
'cif_core.dic' version 2.4.1 from 2010-06-29.

Automatic conversion script
Id: cif_fix_values 1715 2011-07-08 13:25:40Z adriana 
;
_cod_original_sg_symbol_H-M Pbca
_cod_database_code 8103169

loop_
_symmetry_equiv_pos_as_xyz
'x, y, z'
'-x+1/2, -y, z+1/2'
'-x, y+1/2, -z+1/2'
'x+1/2, -y+1/2, -z'
'-x, -y, -z'
'x-1/2, y, -z-1/2'
'x, -y-1/2, z-1/2'
'-x-1/2, y-1/2, z'

loop_
_atom_site_label
_atom_site_type_symbol
_atom_site_fract_x
_atom_site_fract_y
_atom_site_fract_z
_atom_site_U_iso_or_equiv
_atom_site_adp_type
_atom_site_occupancy
_atom_site_symmetry_multiplicity
_atom_site_calc_flag
_atom_site_refinement_flags
S1 S 0.28080(8) 0.08976(13) 0.73136(4) 0.0537(4) Uani 1 1 d .
N1 N 0.2567(2) 0.2140(3) 0.85969(10) 0.0342(6) Uani 1 1 d .
O2 O 0.11097(18) 0.0792(3) 0.93900(9) 0.0370(5) Uani 1 1 d .
N2 N 0.2337(2) 0.2933(3) 0.91358(11) 0.0337(6) Uani 1 1 d .
H2A H 0.2674 0.3879 0.9238 0.040 Uiso 1 1 calc R
C6 C 0.1571(2) 0.2190(4) 0.94981(12) 0.0301(7) Uani 1 1 d .
C5 C 0.3377(2) 0.2819(4) 0.83101(13) 0.0341(7) Uani 1 1 d .
H5A H 0.3782 0.3731 0.8479 0.041 Uiso 1 1 calc R
C4 C 0.3678(3) 0.2184(4) 0.77196(13) 0.0328(7) Uani 1 1 d .
O1 O 0.1784(2) 0.4752(3) 1.01280(10) 0.0492(7) Uani 1 1 d .
C3 C 0.4678(2) 0.2603(4) 0.73937(13) 0.0320(6) Uani 1 1 d U
H3A H 0.5261 0.3304 0.7529 0.038 Uiso 1 1 calc R
C7 C 0.1308(2) 0.3156(4) 1.00420(13) 0.0329(7) Uani 1 1 d .
C8 C 0.0621(3) 0.2775(5) 1.04965(14) 0.0456(8) Uani 1 1 d .
H8A H 0.0197 0.1766 1.0542 0.055 Uiso 1 1 calc R
C1 C 0.3703(4) 0.0869(5) 0.67340(17) 0.0567(11) Uani 1 1 d .
C9 C 0.0669(4) 0.4206(5) 1.08915(17) 0.0565(10) Uani 1 1 d .
H9A H 0.0283 0.4322 1.1249 0.068 Uiso 1 1 calc R
C2 C 0.4627(3) 0.1775(5) 0.68369(15) 0.0516(9) Uani 1 1 d U
H2B H 0.5203 0.1857 0.6560 0.062 Uiso 1 1 calc R
C10 C 0.1368(4) 0.5348(5) 1.06548(17) 0.0591(11) Uani 1 1 d .
H10A H 0.1552 0.6418 1.0825 0.071 Uiso 1 1 calc R
H1A H 0.344(4) 0.029(6) 0.644(2) 0.070(13) Uiso 1 1 d .

loop_
_atom_site_aniso_label
_atom_site_aniso_U_11
_atom_site_aniso_U_22
_atom_site_aniso_U_33
_atom_site_aniso_U_23
_atom_site_aniso_U_13
_atom_site_aniso_U_12
S1 0.0559(6) 0.0563(6) 0.0490(6) -0.0117(4) 0.0035(4) -0.0081(4)
N1 0.0404(13) 0.0342(13) 0.0281(12) -0.0046(11) 0.0044(11) -0.0003(11)
O2 0.0434(12) 0.0334(11) 0.0342(11) -0.0036(9) 0.0020(10) -0.0061(9)
N2 0.0438(14) 0.0293(12) 0.0279(12) -0.0067(10) 0.0074(11) -0.0050(11)
C6 0.0323(15) 0.0308(14) 0.0273(15) -0.0011(12) -0.0008(12) 0.0048(12)
C5 0.0345(15) 0.0331(15) 0.0346(16) -0.0036(13) 0.0015(13) -0.0008(13)
C4 0.0376(15) 0.0283(14) 0.0326(16) -0.0001(12) 0.0030(13) 0.0032(12)
O1 0.0611(15) 0.0424(13) 0.0440(14) -0.0156(11) 0.0194(12) -0.0121(12)
C3 0.0317(14) 0.0272(13) 0.0371(14) 0.0027(11) 0.0048(13) 0.0002(12)
C7 0.0369(15) 0.0315(15) 0.0304(15) -0.0028(12) -0.0022(13) 0.0002(13)
C8 0.054(2) 0.0467(19) 0.0364(17) -0.0011(15) 0.0112(16) -0.0062(17)
C1 0.086(3) 0.051(2) 0.0333(18) -0.0110(16) -0.003(2) 0.013(2)
C9 0.065(2) 0.065(2) 0.0402(19) -0.0103(17) 0.0216(18) -0.006(2)
C2 0.068(2) 0.052(2) 0.0355(16) 0.0013(13) 0.0208(17) 0.0116(19)
C10 0.071(3) 0.058(2) 0.048(2) -0.0256(18) 0.0188(19) -0.005(2)

loop_
_atom_type_symbol
_atom_type_description
_atom_type_scat_dispersion_real
_atom_type_scat_dispersion_imag
_atom_type_scat_source
C C 0.0033 0.0016 'International Tables Vol C Tables 4.2.6.8 and 6.1.1.4'
H H 0.0000 0.0000 'International Tables Vol C Tables 4.2.6.8 and 6.1.1.4'
N N 0.0061 0.0033 'International Tables Vol C Tables 4.2.6.8 and 6.1.1.4'
O O 0.0106 0.0060 'International Tables Vol C Tables 4.2.6.8 and 6.1.1.4'
S S 0.1246 0.1234 'International Tables Vol C Tables 4.2.6.8 and 6.1.1.4'

loop_
_geom_angle_atom_site_label_1
_geom_angle_atom_site_label_2
_geom_angle_atom_site_label_3
_geom_angle
C1 S1 C4 92.02(19)
C5 N1 N2 114.5(3)
C6 N2 N1 118.5(2)
C6 N2 H2A 120.7
N1 N2 H2A 120.7
O2 C6 N2 123.5(3)
O2 C6 C7 120.6(3)
N2 C6 C7 115.9(3)
N1 C5 C4 120.7(3)
N1 C5 H5A 119.6
C4 C5 H5A 119.6
C3 C4 C5 126.4(3)
C3 C4 S1 111.3(2)
C5 C4 S1 122.1(2)
C7 O1 C10 105.8(3)
C2 C3 C4 108.5(3)
C2 C3 H3A 125.8
C4 C3 H3A 125.8
C8 C7 O1 110.0(3)
C8 C7 C6 131.1(3)
O1 C7 C6 118.8(3)
C7 C8 C9 106.6(3)
C7 C8 H8A 126.7
C9 C8 H8A 126.7
C2 C1 S1 112.8(3)
C2 C1 H1A 135(3)
S1 C1 H1A 112(3)
C10 C9 C8 106.6(3)
C10 C9 H9A 126.7
C8 C9 H9A 126.7
C1 C2 C3 115.4(3)
C1 C2 H2B 122.3
C3 C2 H2B 122.3
C9 C10 O1 111.0(3)
C9 C10 H10A 124.5
O1 C10 H10A 124.5

loop_
_geom_bond_atom_site_label_1
_geom_bond_atom_site_label_2
_geom_bond_distance
S1 C1 1.685(4)
S1 C4 1.697(3)
N1 C5 1.274(4)
N1 N2 1.382(3)
O2 C6 1.229(3)
N2 C6 1.350(4)
N2 H2A 0.8600
C6 C7 1.463(4)
C5 C4 1.459(4)
C5 H5A 0.9300
C4 C3 1.437(4)
O1 C7 1.362(4)
O1 C10 1.363(4)
C3 C2 1.404(5)
C3 H3A 0.9300
C7 C8 1.342(4)
C8 C9 1.411(5)
C8 H8A 0.9300
C1 C2 1.324(6)
C1 H1A 0.86(5)
C9 C10 1.321(6)
C9 H9A 0.9300
C2 H2B 0.9300
C10 H10A 0.9300

loop_
_geom_hbond_atom_site_label_D
_geom_hbond_atom_site_label_H
_geom_hbond_atom_site_label_A
_geom_hbond_distance_DH
_geom_hbond_distance_HA
_geom_hbond_distance_DA
_geom_hbond_angle_DHA
_geom_hbond_site_symmetry_A
N2 H2A O2 0.86 2.09 2.925(3) 163.6 8_665
